data_1516906
loop_
_publ_author_name
'Payal Malik'
'Debashis Chakraborty'

_publ_section_title
;
 Hydrogen phosphates: Self initiated organocatalysts for the controlled
 ring-opening polymerization of cyclic esters
;
_journal_name_full
;
Inorganica Chimica Acta
;
_journal_page_first 32
_journal_page_last 41
_journal_volume 400
_journal_year 2013
_chemical_formula_sum 'C12 H9 Br2 O4 P'
_chemical_formula_weight 407.98
_space_group_IT_number 7
_symmetry_cell_setting monoclinic
_symmetry_space_group_name_Hall 'P -2yc'
_symmetry_space_group_name_H-M 'P 1 c 1'
_atom_sites_solution_hydrogens geom
_atom_sites_solution_primary direct
_atom_sites_solution_secondary difmap
_cell_angle_alpha 90
_cell_angle_beta 109.462(5)
_cell_angle_gamma 90
_cell_formula_units_Z 2
_cell_length_a 11.7769(11)
_cell_length_b 4.7093(4)
_cell_length_c 13.1053(11)
_cell_measurement_reflns_used 2606
_cell_measurement_temperature 298(2)
_cell_measurement_theta_max 28.28
_cell_volume 685.30(11)
_computing_structure_refinement 'SHELXL-97 (Sheldrick, 1997)'
_diffrn_ambient_temperature 298(2)
_diffrn_measured_fraction_theta_full 0.982
_diffrn_measured_fraction_theta_max 0.933
_diffrn_radiation_monochromator graphite
_diffrn_radiation_type MoK\a
_diffrn_radiation_wavelength 0.71073
_diffrn_reflns_av_R_equivalents 0.0322
_diffrn_reflns_av_unetI/netI 0.0711
_diffrn_reflns_limit_h_max 15
_diffrn_reflns_limit_h_min -15
_diffrn_reflns_limit_k_max 6
_diffrn_reflns_limit_k_min -6
_diffrn_reflns_limit_l_max 17
_diffrn_reflns_limit_l_min -17
_diffrn_reflns_number 4574
_diffrn_reflns_theta_full 25
_diffrn_reflns_theta_max 28.28
_diffrn_reflns_theta_min 1.83
_exptl_absorpt_correction_T_max 0.9744
_exptl_absorpt_correction_T_min 0.9540
_exptl_absorpt_correction_type multi-scan
_exptl_absorpt_process_details 'SADABS (Bruker,2004)'
_exptl_crystal_density_diffrn 1.977
_exptl_crystal_density_method 'not measured'
_exptl_crystal_F_000 396
_refine_diff_density_max 0.741
_refine_diff_density_min -0.515
_refine_diff_density_rms 0.093
_refine_ls_abs_structure_details 'Flack H D (1983), Acta Cryst. A39, 876-881'
_refine_ls_abs_structure_Flack 0.013(11)
_refine_ls_extinction_method none
_refine_ls_goodness_of_fit_ref 0.974
_refine_ls_hydrogen_treatment mixed
_refine_ls_matrix_type full
_refine_ls_number_parameters 176
_refine_ls_number_reflns 2606
_refine_ls_number_restraints 2
_refine_ls_restrained_S_all 0.974
_refine_ls_R_factor_all 0.0592
_refine_ls_R_factor_gt 0.0381
_refine_ls_shift/su_max 0.001
_refine_ls_shift/su_mean 0
_refine_ls_structure_factor_coef Fsqd
_refine_ls_weighting_details 'calc w=1/[\s^2^(Fo^2^)+(0.0227P)^2^+0.0000P] where P=(Fo^2^+2Fc^2^)/3'
_refine_ls_weighting_scheme calc
_refine_ls_wR_factor_gt 0.0827
_refine_ls_wR_factor_ref 0.0903
_reflns_number_gt 1941
_reflns_number_total 2606
_reflns_threshold_expression >2sigma(I)
_cod_data_source_file ICA-2013-400-32-41-1.cif
_cod_data_source_block 1
_cod_original_sg_symbol_H-M Pc
_cod_original_formula_sum 'C6 H4.50 Br O2 P0.50'
_cod_database_code 1516906

loop_
_symmetry_equiv_pos_as_xyz
'x, y, z'
'x, -y, z+1/2'

loop_
_atom_site_label
_atom_site_type_symbol
_atom_site_fract_x
_atom_site_fract_y
_atom_site_fract_z
_atom_site_U_iso_or_equiv
_atom_site_adp_type
_atom_site_occupancy
_atom_site_symmetry_multiplicity
_atom_site_calc_flag
_atom_site_refinement_flags
Br1 Br 0.44134(5) 0.54304(15) 0.74968(5) 0.0703(3) Uani 1 1 d .
Br2 Br 1.13174(5) 0.51273(14) 0.94808(5) 0.0620(2) Uani 1 1 d .
O4 O 0.7545(3) 0.2149(7) 0.8250(3) 0.0464(9) Uani 1 1 d .
C8 C 0.9281(4) 0.7436(12) 1.1383(4) 0.0418(12) Uani 1 1 d .
H8 H 0.8551 0.6902 1.1454 0.05 Uiso 1 1 calc R
O1 O 0.6819(3) 0.5781(7) 0.9309(3) 0.0411(8) Uani 1 1 d .
O2 O 0.8977(3) 0.4027(7) 0.9936(3) 0.0419(8) Uani 1 1 d .
O3 O 0.8170(4) 0.7265(8) 0.8336(3) 0.0445(9) Uani 1 1 d .
P1 P 0.78649(11) 0.4767(3) 0.89003(11) 0.0350(3) Uani 1 1 d .
C10 C 1.1082(6) 1.0231(12) 1.1955(7) 0.0502(17) Uani 1 1 d .
H10 H 1.1557 1.1614 1.2405 0.06 Uiso 1 1 calc R
C1 C 0.6043(4) 0.3833(11) 0.9563(4) 0.0384(11) Uani 1 1 d .
C12 C 1.0770(4) 0.6897(11) 1.0523(4) 0.0415(12) Uani 1 1 d .
C4 C 0.4467(8) 0.0214(15) 1.0049(9) 0.0595(18) Uani 1 1 d .
H4 H 0.3936 -0.1009 1.0219 0.071 Uiso 1 1 calc R
C2 C 0.4885(5) 0.3514(12) 0.8830(4) 0.0455(12) Uani 1 1 d .
C9 C 0.9988(5) 0.9484(12) 1.2055(5) 0.0526(15) Uani 1 1 d .
H9 H 0.9728 1.036 1.2574 0.063 Uiso 1 1 calc R
C3 C 0.4094(5) 0.1692(14) 0.9091(5) 0.0581(16) Uani 1 1 d .
H3 H 0.3312 0.1472 0.8615 0.07 Uiso 1 1 calc R
C5 C 0.5617(6) 0.0534(12) 1.0757(5) 0.0544(15) Uani 1 1 d .
H5 H 0.5864 -0.0483 1.1402 0.065 Uiso 1 1 calc R
C7 C 0.9671(4) 0.6199(11) 1.0610(4) 0.0358(11) Uani 1 1 d .
C11 C 1.1466(4) 0.8932(12) 1.1193(5) 0.0462(12) Uani 1 1 d .
H11 H 1.2204 0.9433 1.113 0.055 Uiso 1 1 calc R
C6 C 0.6405(4) 0.2340(11) 1.0519(4) 0.0459(13) Uani 1 1 d .
H6 H 0.7183 0.2557 1.1003 0.055 Uiso 1 1 calc R
H1X H 0.805(9) 0.898(16) 0.846(10) 0.12(3) Uiso 1 1 d .

loop_
_atom_site_aniso_label
_atom_site_aniso_U_11
_atom_site_aniso_U_22
_atom_site_aniso_U_33
_atom_site_aniso_U_23
_atom_site_aniso_U_13
_atom_site_aniso_U_12
Br1 0.0759(5) 0.0776(5) 0.0476(4) 0.0072(4) 0.0075(3) 0.0172(5)
Br2 0.0696(4) 0.0679(5) 0.0604(4) 0.0018(3) 0.0376(3) 0.0138(3)
O4 0.059(2) 0.032(2) 0.046(2) -0.0043(16) 0.0148(17) 0.0032(16)
C8 0.047(3) 0.044(4) 0.036(3) 0.001(2) 0.015(2) -0.001(3)
O1 0.0508(19) 0.0262(19) 0.053(2) -0.0044(16) 0.0268(17) -0.0028(15)
O2 0.047(2) 0.028(2) 0.048(2) 0.0011(17) 0.0118(16) 0.0020(15)
O3 0.058(2) 0.030(2) 0.052(2) 0.0079(18) 0.0269(17) 0.0053(17)
P1 0.0443(7) 0.0243(8) 0.0377(7) 0.0001(6) 0.0152(6) -0.0007(6)
C10 0.053(4) 0.045(4) 0.044(4) -0.004(3) 0.005(3) 0.005(2)
C1 0.046(3) 0.033(3) 0.045(3) -0.005(2) 0.026(3) -0.002(2)
C12 0.045(3) 0.042(3) 0.038(3) 0.009(2) 0.015(2) 0.011(2)
C4 0.063(4) 0.057(5) 0.073(5) -0.010(3) 0.040(4) -0.017(3)
C2 0.050(3) 0.045(3) 0.043(3) -0.008(2) 0.018(3) 0.006(3)
C9 0.055(3) 0.060(4) 0.042(4) -0.003(3) 0.016(3) 0.009(3)
C3 0.047(3) 0.076(5) 0.052(4) -0.016(3) 0.018(3) -0.010(3)
C5 0.066(4) 0.052(4) 0.051(4) 0.005(3) 0.027(3) 0.001(3)
C7 0.042(3) 0.025(3) 0.036(3) 0.000(2) 0.009(2) 0.000(2)
C11 0.038(3) 0.047(3) 0.050(3) 0.011(3) 0.010(2) 0.002(3)
C6 0.044(3) 0.043(3) 0.048(4) -0.002(3) 0.011(3) -0.005(3)

loop_
_atom_type_symbol
_atom_type_description
_atom_type_scat_dispersion_real
_atom_type_scat_dispersion_imag
_atom_type_scat_source
C C 0.0033 0.0016 'International Tables Vol C Tables 4.2.6.8 and 6.1.1.4'
H H 0 0 'International Tables Vol C Tables 4.2.6.8 and 6.1.1.4'
O O 0.0106 0.006 'International Tables Vol C Tables 4.2.6.8 and 6.1.1.4'
P P 0.1023 0.0942 'International Tables Vol C Tables 4.2.6.8 and 6.1.1.4'
Br Br -0.2901 2.4595 'International Tables Vol C Tables 4.2.6.8 and 6.1.1.4'

loop_
_geom_angle_atom_site_label_1
_geom_angle_atom_site_label_2
_geom_angle_atom_site_label_3
_geom_angle
C7 C8 C9 119.2(5)
C7 C8 H8 120.4
C9 C8 H8 120.4
C1 O1 P1 121.7(3)
C7 O2 P1 121.1(3)
P1 O3 H1X 125(7)
O4 P1 O3 115.4(2)
O4 P1 O1 111.9(2)
O3 P1 O1 105.93(19)
O4 P1 O2 106.9(2)
O3 P1 O2 109.4(2)
O1 P1 O2 107.0(2)
C11 C10 C9 120.0(6)
C11 C10 H10 120
C9 C10 H10 120
C6 C1 C2 120.6(5)
C6 C1 O1 121.2(5)
C2 C1 O1 118.1(5)
C11 C12 C7 119.4(5)
C11 C12 Br2 119.8(4)
C7 C12 Br2 120.8(4)
C5 C4 C3 120.3(6)
C5 C4 H4 119.8
C3 C4 H4 119.8
C3 C2 C1 118.7(5)
C3 C2 Br1 120.7(4)
C1 C2 Br1 120.5(4)
C8 C9 C10 119.9(5)
C8 C9 H9 120
C10 C9 H9 120
C4 C3 C2 120.1(6)
C4 C3 H3 119.9
C2 C3 H3 119.9
C6 C5 C4 120.4(6)
C6 C5 H5 119.8
C4 C5 H5 119.8
C8 C7 C12 121.0(5)
C8 C7 O2 120.0(4)
C12 C7 O2 118.9(4)
C10 C11 C12 120.4(5)
C10 C11 H11 119.8
C12 C11 H11 119.8
C5 C6 C1 119.8(5)
C5 C6 H6 120.1
C1 C6 H6 120.1

loop_
_geom_bond_atom_site_label_1
_geom_bond_atom_site_label_2
_geom_bond_distance
Br1 C2 1.879(5)
Br2 C12 1.887(5)
O4 P1 1.475(3)
C8 C7 1.373(7)
C8 C9 1.382(8)
C8 H8 0.93
O1 C1 1.411(6)
O1 P1 1.572(3)
O2 C7 1.419(6)
O2 P1 1.579(4)
O3 P1 1.495(4)
O3 H1X 0.85(8)
C10 C11 1.370(10)
C10 C9 1.384(9)
C10 H10 0.93
C1 C6 1.375(7)
C1 C2 1.391(7)
C12 C11 1.372(8)
C12 C7 1.378(7)
C4 C5 1.372(11)
C4 C3 1.374(11)
C4 H4 0.93
C2 C3 1.389(7)
C9 H9 0.93
C3 H3 0.93
C5 C6 1.369(7)
C5 H5 0.93
C11 H11 0.93
C6 H6 0.93

loop_
_geom_torsion_atom_site_label_1
_geom_torsion_atom_site_label_2
_geom_torsion_atom_site_label_3
_geom_torsion_atom_site_label_4
_geom_torsion
C1 O1 P1 O4 32.7(5)
C1 O1 P1 O3 159.3(4)
C1 O1 P1 O2 -84.1(4)
C7 O2 P1 O4 166.2(4)
C7 O2 P1 O3 40.5(4)
C7 O2 P1 O1 -73.8(4)
P1 O1 C1 C6 77.5(6)
P1 O1 C1 C2 -104.2(5)
C6 C1 C2 C3 1.0(7)
O1 C1 C2 C3 -177.3(4)
C6 C1 C2 Br1 -177.2(4)
O1 C1 C2 Br1 4.4(6)
C7 C8 C9 C10 -1.0(8)
C11 C10 C9 C8 -0.2(9)
C5 C4 C3 C2 0.2(9)
C1 C2 C3 C4 -0.9(8)
Br1 C2 C3 C4 177.3(5)
C3 C4 C5 C6 0.4(9)
C9 C8 C7 C12 2.4(8)
C9 C8 C7 O2 177.9(5)
C11 C12 C7 C8 -2.3(8)
Br2 C12 C7 C8 178.5(4)
C11 C12 C7 O2 -178.0(4)
Br2 C12 C7 O2 2.9(6)
P1 O2 C7 C8 82.0(5)
P1 O2 C7 C12 -102.3(5)
C9 C10 C11 C12 0.3(9)
C7 C12 C11 C10 1.0(8)
Br2 C12 C11 C10 -179.9(4)
C4 C5 C6 C1 -0.3(8)
C2 C1 C6 C5 -0.4(8)
O1 C1 C6 C5 177.9(4)
